data_2243633
loop_
_publ_author_name
'Sarr, Mamour'
'Diop, Mayoro'
'Thiam, Elhadj Ibrahima'
'Barry, Aliou Hamady'
'Gaye, Mohamed'
'Retailleau, Pascal'

_publ_section_title
;
 Crystal structure of
 aquachlorido(nitrato-\k^2^<i>O</i>,<i>O</i>')[1-(pyridin-2-yl-\k<i>N</i>)-2-(pyridin-2-ylmethylidene-\k<i>N</i>)hydrazine-\k<i>N</i>^2^]manganase(II)
;
_journal_coeditor_code EB2005
_journal_issue 4
_journal_name_full 'Acta Crystallographica Section E'
_journal_page_first 450
_journal_page_last 453
_journal_paper_doi 10.1107/S2056989018003493
_journal_volume 74
_journal_year 2018
_chemical_formula_iupac '[Mn Cl (N O3) (C11 H10 N4) (H2 O)]'
_chemical_formula_moiety 'C11 H12 Cl Mn N5 O4'
_chemical_formula_sum 'C11 H12 Cl Mn N5 O4'
_chemical_formula_weight 368.65
_chemical_name_systematic
Aquachlorido(nitrato-\k^2^<i>O</i>,<i>O</i>')[1-(pyridin-2-yl-\k<i>N</i>)-2-(pyridin-2-ylmethylidene-\k<i>N</i>)hydrazine-\k<i>N</i>^2^]manganase(II)
_space_group_crystal_system triclinic
_space_group_IT_number 2
_space_group_name_Hall '-P 1'
_space_group_name_H-M_alt 'P -1'
_atom_sites_solution_hydrogens mixed
_atom_sites_solution_primary direct
_atom_sites_solution_secondary difmap
_audit_creation_method SHELXL-2014/7
_cell_angle_alpha 98.784(2)
_cell_angle_beta 97.636(2)
_cell_angle_gamma 108.308(2)
_cell_formula_units_Z 2
_cell_length_a 6.96980(10)
_cell_length_b 10.6055(2)
_cell_length_c 10.8476(2)
_cell_measurement_reflns_used 9920
_cell_measurement_temperature 293(2)
_cell_measurement_theta_max 28.6423
_cell_measurement_theta_min 2.4120
_cell_volume 738.21(3)
_computing_cell_refinement
;
<i>SAINT</i> (Bruker, 2016)
;
_computing_data_collection
;
<i>APEX3</i> (Bruker, 2016)
;
_computing_data_reduction
;
<i>SAINT</i> (Bruker, 2016)
;
_computing_molecular_graphics
;
ORTEP-3 for Windows (Farrugia, 2012)
;
_computing_publication_material
;
<i>SHELXL2014</i> (Sheldrick, 2015b)
;
_computing_structure_refinement
;
<i>SHELXL2014</i> (Sheldrick, 2015b)
;
_computing_structure_solution
;
<i>SHELXT</i> (Sheldrick, 2015a)
;
_diffrn_ambient_temperature 293(2)
_diffrn_detector_area_resol_mean 9
_diffrn_measured_fraction_theta_full 0.997
_diffrn_measured_fraction_theta_max 0.900
_diffrn_measurement_device_type 'Bruker KappaCCD'
_diffrn_measurement_method CCD
_diffrn_radiation_type MoK\a
_diffrn_radiation_wavelength 0.71073
_diffrn_reflns_av_R_equivalents 0.0378
_diffrn_reflns_limit_h_max 9
_diffrn_reflns_limit_h_min -9
_diffrn_reflns_limit_k_max 14
_diffrn_reflns_limit_k_min -14
_diffrn_reflns_limit_l_max 14
_diffrn_reflns_limit_l_min -14
_diffrn_reflns_number 22026
_diffrn_reflns_theta_full 25.000
_diffrn_reflns_theta_max 29.106
_diffrn_reflns_theta_min 3.572
_exptl_absorpt_coefficient_mu 1.100
_exptl_absorpt_correction_type none
_exptl_crystal_colour yellow
_exptl_crystal_density_diffrn 1.658
_exptl_crystal_description prismatic
_exptl_crystal_F_000 374
_exptl_crystal_size_max 0.09
_exptl_crystal_size_mid 0.08
_exptl_crystal_size_min 0.06
_refine_diff_density_max 0.310
_refine_diff_density_min -0.464
_refine_ls_extinction_method none
_refine_ls_goodness_of_fit_ref 1.061
_refine_ls_hydrogen_treatment constr
_refine_ls_matrix_type full
_refine_ls_number_parameters 209
_refine_ls_number_reflns 3571
_refine_ls_number_restraints 0
_refine_ls_restrained_S_all 1.061
_refine_ls_R_factor_all 0.0444
_refine_ls_R_factor_gt 0.0337
_refine_ls_shift/su_max 0.001
_refine_ls_shift/su_mean 0.000
_refine_ls_structure_factor_coef Fsqd
_refine_ls_weighting_details 'w=1/[\s^2^(Fo^2^)+(0.0431P)^2^+0.1976P] where P=(Fo^2^+2Fc^2^)/3'
_refine_ls_weighting_scheme calc
_refine_ls_wR_factor_gt 0.0854
_refine_ls_wR_factor_ref 0.0907
_reflns_number_gt 2905
_reflns_number_total 3571
_reflns_threshold_expression 'I > 2\s(I)'
_cod_data_source_file eb2005sup1.cif
_cod_data_source_block I
_cod_original_cell_volume 738.21(2)
_cod_database_code 2243633
_shelx_space_group_comment
;
The symmetry employed for this shelxl refinement is uniquely defined
by the following loop, which should always be used as a source of
symmetry information in preference to the above space-group names.
They are only intended as comments.
;

loop_
_space_group_symop_operation_xyz
'x, y, z'
'-x, -y, -z'

loop_
_atom_site_type_symbol
_atom_site_label
_atom_site_fract_x
_atom_site_fract_y
_atom_site_fract_z
_atom_site_U_iso_or_equiv
_atom_site_adp_type
_atom_site_calc_flag
_atom_site_occupancy
_atom_site_disorder_assembly
_atom_site_disorder_group
Mn Mn1 0.71914(4) 0.39182(3) 0.74637(2) 0.04153(11) Uani d 1 . .
Cl Cl1 0.33417(8) 0.30415(5) 0.69679(5) 0.05511(14) Uani d 1 . .
O O1W 1.0615(2) 0.46771(14) 0.79278(13) 0.0541(3) Uani d 1 . .
H H1WA 1.140892 0.416765 0.774402 0.081 Uiso d 1 . .
H H1WB 1.118139 0.516748 0.869134 0.081 Uiso d 1 . .
O O2 0.7483(2) 0.38248(13) 0.96166(13) 0.0529(3) Uani d 1 . .
O O3 0.7175(3) 0.19991(15) 0.83256(13) 0.0631(4) Uani d 1 . .
O O4 0.7546(3) 0.20477(18) 1.03568(15) 0.0728(5) Uani d 1 . .
N N1 0.7321(3) 0.61349(16) 0.81806(18) 0.0528(4) Uani d 1 . .
N N2 0.7448(2) 0.50621(19) 0.58471(17) 0.0519(4) Uani d 1 . .
N N3 0.7437(8) 0.4569(8) 0.4755(5) 0.0484(13) Uani d 0.53(2) A 1
H H3N 0.742706 0.499635 0.414304 0.058 Uiso calc 0.53(2) A 1
N N4 0.7511(3) 0.25742(19) 0.56463(15) 0.0550(4) Uani d 1 . .
N N5 0.7400(3) 0.25956(16) 0.94508(15) 0.0474(4) Uani d 1 . .
C C1 0.7239(4) 0.6682(2) 0.9358(2) 0.0651(6) Uani d 1 . .
H H1 0.706417 0.613021 0.995278 0.078 Uiso calc 1 . .
C C2 0.7400(4) 0.8019(2) 0.9744(3) 0.0810(8) Uani d 1 . .
H H2 0.735126 0.835887 1.057767 0.097 Uiso calc 1 . .
C C3 0.7630(5) 0.8828(3) 0.8875(4) 0.0962(11) Uani d 1 . .
H H3 0.773464 0.973219 0.910758 0.115 Uiso calc 1 . .
C C4 0.7707(4) 0.8300(3) 0.7648(4) 0.0840(9) Uani d 1 . .
H H4 0.787019 0.884113 0.704332 0.101 Uiso calc 1 . .
C C5 0.7536(3) 0.6938(2) 0.7329(3) 0.0593(6) Uani d 1 . .
C C6 0.757(2) 0.6350(13) 0.6090(13) 0.072(6) Uani d 0.53(2) A 1
H H6 0.766705 0.684993 0.545312 0.087 Uiso calc 0.53(2) A 1
C C7 0.7444(3) 0.3077(3) 0.45798(19) 0.0605(6) Uani d 1 . .
C C8 0.7378(4) 0.2313(4) 0.3399(2) 0.0898(10) Uani d 1 . .
H H8 0.732275 0.267981 0.267437 0.108 Uiso calc 1 . .
C C9 0.7394(5) 0.1032(4) 0.3320(3) 0.1050(13) Uani d 1 . .
H H9 0.732556 0.050255 0.253735 0.126 Uiso calc 1 . .
C C10 0.7511(5) 0.0521(3) 0.4395(3) 0.0934(10) Uani d 1 . .
H H10 0.754750 -0.035280 0.435722 0.112 Uiso calc 1 . .
C C11 0.7575(4) 0.1323(3) 0.5545(2) 0.0744(7) Uani d 1 . .
H H11 0.766778 0.097228 0.627718 0.089 Uiso calc 1 . .
C C6A 0.7462(14) 0.4203(12) 0.4658(9) 0.051(2) Uiso d 0.47(2) A 2
H H6A 0.748686 0.456233 0.392738 0.061 Uiso calc 0.47(2) A 2
N N3A 0.755(2) 0.6312(11) 0.6045(10) 0.057(4) Uiso d 0.47(2) A 2
H H3NA 0.761514 0.675558 0.544192 0.069 Uiso calc 0.47(2) A 2

loop_
_atom_site_aniso_label
_atom_site_aniso_U_11
_atom_site_aniso_U_22
_atom_site_aniso_U_33
_atom_site_aniso_U_12
_atom_site_aniso_U_13
_atom_site_aniso_U_23
Mn1 0.05255(18) 0.03866(16) 0.03561(16) 0.02057(12) 0.00415(12) 0.00731(11)
Cl1 0.0516(3) 0.0560(3) 0.0593(3) 0.0232(2) 0.0087(2) 0.0079(2)
O1W 0.0570(8) 0.0574(8) 0.0463(7) 0.0285(7) -0.0016(6) -0.0033(6)
O2 0.0720(9) 0.0401(7) 0.0464(7) 0.0235(6) 0.0058(7) 0.0038(6)
O3 0.0995(12) 0.0490(8) 0.0421(8) 0.0330(8) 0.0078(8) 0.0023(6)
O4 0.1101(13) 0.0758(10) 0.0518(9) 0.0480(10) 0.0203(9) 0.0308(8)
N1 0.0537(9) 0.0395(8) 0.0670(11) 0.0204(7) 0.0041(8) 0.0132(8)
N2 0.0423(8) 0.0652(11) 0.0491(10) 0.0171(8) 0.0027(7) 0.0224(8)
N3 0.069(3) 0.046(3) 0.034(2) 0.026(2) 0.0046(15) 0.014(2)
N4 0.0540(9) 0.0652(11) 0.0392(9) 0.0180(8) 0.0063(7) -0.0017(7)
N5 0.0609(10) 0.0437(8) 0.0407(8) 0.0230(7) 0.0073(7) 0.0091(7)
C1 0.0751(15) 0.0483(11) 0.0736(15) 0.0301(11) 0.0082(12) 0.0037(10)
C2 0.0791(16) 0.0505(13) 0.111(2) 0.0316(12) 0.0110(15) -0.0054(14)
C3 0.0790(18) 0.0406(12) 0.170(3) 0.0292(12) 0.019(2) 0.0101(17)
C4 0.0739(16) 0.0532(13) 0.139(3) 0.0303(12) 0.0211(17) 0.0425(17)
C5 0.0462(11) 0.0481(11) 0.0895(18) 0.0194(9) 0.0080(11) 0.0286(11)
C6 0.067(5) 0.071(6) 0.095(9) 0.028(3) 0.003(3) 0.067(7)
C7 0.0391(10) 0.0915(18) 0.0366(10) 0.0094(10) 0.0041(8) 0.0010(10)
C8 0.0651(15) 0.134(3) 0.0410(13) 0.0061(17) 0.0118(11) -0.0108(15)
C9 0.0724(18) 0.132(3) 0.0646(19) -0.0014(18) 0.0206(14) -0.0446(19)
C10 0.091(2) 0.0782(18) 0.091(2) 0.0175(15) 0.0285(17) -0.0271(16)
C11 0.0906(18) 0.0643(14) 0.0637(15) 0.0286(13) 0.0194(13) -0.0085(11)

loop_
_atom_type_symbol
_atom_type_description
_atom_type_scat_dispersion_real
_atom_type_scat_dispersion_imag
_atom_type_scat_source
C C 0.0033 0.0016 'International Tables Vol C Tables 4.2.6.8 and 6.1.1.4'
H H 0.0000 0.0000 'International Tables Vol C Tables 4.2.6.8 and 6.1.1.4'
N N 0.0061 0.0033 'International Tables Vol C Tables 4.2.6.8 and 6.1.1.4'
O O 0.0106 0.0060 'International Tables Vol C Tables 4.2.6.8 and 6.1.1.4'
Cl Cl 0.1484 0.1585 'International Tables Vol C Tables 4.2.6.8 and 6.1.1.4'
Mn Mn 0.3368 0.7283 'International Tables Vol C Tables 4.2.6.8 and 6.1.1.4'

loop_
_geom_angle_atom_site_label_1
_geom_angle_atom_site_label_2
_geom_angle_atom_site_label_3
_geom_angle_site_symmetry_1
_geom_angle_site_symmetry_3
_geom_angle
_geom_angle_publ_flag
O1W Mn1 N2 . . 87.38(6) ?
O1W Mn1 N4 . . 85.96(6) ?
N2 Mn1 N4 . . 69.62(7) ?
O1W Mn1 N1 . . 87.94(5) ?
N2 Mn1 N1 . . 69.85(7) ?
N4 Mn1 N1 . . 139.23(7) ?
O1W Mn1 O2 . . 83.70(5) ?
N2 Mn1 O2 . . 152.55(6) ?
N4 Mn1 O2 . . 135.11(6) ?
N1 Mn1 O2 . . 83.90(6) ?
O1W Mn1 O3 . . 89.13(6) ?
N2 Mn1 O3 . . 151.72(6) ?
N4 Mn1 O3 . . 82.14(6) ?
N1 Mn1 O3 . . 138.06(6) ?
O2 Mn1 O3 . . 54.21(5) ?
O1W Mn1 Cl1 . . 179.07(4) ?
N2 Mn1 Cl1 . . 93.54(4) ?
N4 Mn1 Cl1 . . 94.25(5) ?
N1 Mn1 Cl1 . . 92.48(4) ?
O2 Mn1 Cl1 . . 95.52(4) ?
O3 Mn1 Cl1 . . 90.00(5) ?
Mn1 O1W H1WA . . 124.5 ?
Mn1 O1W H1WB . . 116.1 ?
H1WA O1W H1WB . . 105.9 ?
N5 O2 Mn1 . . 95.09(10) ?
N5 O3 Mn1 . . 94.39(10) ?
C1 N1 C5 . . 117.34(19) ?
C1 N1 Mn1 . . 126.26(14) ?
C5 N1 Mn1 . . 116.38(16) ?
N3 N2 C6 . . 116.9(6) ?
N3A N2 C6A . . 128.2(6) ?
N3 N2 Mn1 . . 124.8(4) ?
N3A N2 Mn1 . . 120.1(5) ?
C6 N2 Mn1 . . 118.4(6) ?
C6A N2 Mn1 . . 111.7(5) ?
N2 N3 C7 . . 113.2(4) ?
N2 N3 H3N . . 123.4 ?
C7 N3 H3N . . 123.4 ?
C11 N4 C7 . . 117.6(2) ?
C11 N4 Mn1 . . 126.03(15) ?
C7 N4 Mn1 . . 116.15(16) ?
O4 N5 O3 . . 122.94(16) ?
O4 N5 O2 . . 120.77(16) ?
O3 N5 O2 . . 116.29(15) ?
N1 C1 C2 . . 123.8(3) ?
N1 C1 H1 . . 118.1 ?
C2 C1 H1 . . 118.1 ?
C3 C2 C1 . . 118.4(3) ?
C3 C2 H2 . . 120.8 ?
C1 C2 H2 . . 120.8 ?
C2 C3 C4 . . 119.6(2) ?
C2 C3 H3 . . 120.2 ?
C4 C3 H3 . . 120.2 ?
C3 C4 C5 . . 118.7(3) ?
C3 C4 H4 . . 120.6 ?
C5 C4 H4 . . 120.6 ?
N1 C5 C4 . . 122.1(3) ?
N1 C5 C6 . . 117.1(4) ?
C4 C5 C6 . . 120.8(5) ?
N1 C5 N3A . . 116.5(5) ?
C4 C5 N3A . . 121.4(5) ?
N2 C6 C5 . . 118.3(7) ?
N2 C6 H6 . . 120.9 ?
C5 C6 H6 . . 120.9 ?
C6A C7 N4 . . 118.6(5) ?
C6A C7 C8 . . 119.5(5) ?
N4 C7 C8 . . 122.0(3) ?
N4 C7 N3 . . 115.6(2) ?
C8 C7 N3 . . 122.4(3) ?
C9 C8 C7 . . 119.1(3) ?
C9 C8 H8 . . 120.4 ?
C7 C8 H8 . . 120.4 ?
C8 C9 C10 . . 119.5(3) ?
C8 C9 H9 . . 120.2 ?
C10 C9 H9 . . 120.2 ?
C9 C10 C11 . . 119.0(3) ?
C9 C10 H10 . . 120.5 ?
C11 C10 H10 . . 120.5 ?
N4 C11 C10 . . 122.7(3) ?
N4 C11 H11 . . 118.6 ?
C10 C11 H11 . . 118.6 ?
C7 C6A N2 . . 123.3(8) ?
C7 C6A H6A . . 118.4 ?
N2 C6A H6A . . 118.4 ?
N2 N3A C5 . . 117.1(8) ?
N2 N3A H3NA . . 121.5 ?
C5 N3A H3NA . . 121.5 ?

loop_
_geom_bond_atom_site_label_1
_geom_bond_atom_site_label_2
_geom_bond_site_symmetry_2
_geom_bond_distance
_geom_bond_publ_flag
Mn1 O1W . 2.2239(14) y
Mn1 N2 . 2.2750(16) y
Mn1 N4 . 2.3292(16) y
Mn1 N1 . 2.3300(16) y
Mn1 O2 . 2.3372(14) y
Mn1 O3 . 2.3635(15) y
Mn1 Cl1 . 2.4999(6) y
O1W H1WA . 0.9067 ?
O1W H1WB . 0.8745 ?
O2 N5 . 1.270(2) ?
O3 N5 . 1.251(2) ?
O4 N5 . 1.224(2) ?
N1 C1 . 1.337(3) ?
N1 C5 . 1.341(3) ?
N2 N3 . 1.217(7) y
N2 N3A . 1.288(11) y
N2 C6 . 1.325(13) y
N2 C6A . 1.465(10) y
N3 C7 . 1.566(9) y
N3 H3N . 0.8600 ?
N4 C11 . 1.330(3) ?
N4 C7 . 1.347(3) ?
C1 C2 . 1.380(3) ?
C1 H1 . 0.9300 ?
C2 C3 . 1.361(5) ?
C2 H2 . 0.9300 ?
C3 C4 . 1.378(5) ?
C3 H3 . 0.9300 ?
C4 C5 . 1.396(3) ?
C4 H4 . 0.9300 ?
C5 C6 . 1.398(15) y
C5 N3A . 1.450(11) y
C6 H6 . 0.9300 ?
C7 C6A . 1.180(11) y
C7 C8 . 1.394(3) ?
C8 C9 . 1.352(5) ?
C8 H8 . 0.9300 ?
C9 C10 . 1.362(5) ?
C9 H9 . 0.9300 ?
C10 C11 . 1.386(3) ?
C10 H10 . 0.9300 ?
C11 H11 . 0.9300 ?
C6A H6A . 0.9300 ?
N3A H3NA . 0.8600 ?

loop_
_geom_hbond_atom_site_label_D
_geom_hbond_atom_site_label_H
_geom_hbond_atom_site_label_A
_geom_hbond_site_symmetry_A
_geom_hbond_distance_DH
_geom_hbond_distance_HA
_geom_hbond_distance_DA
_geom_hbond_angle_DHA
O1W H1WA Cl1 1_655 0.91 2.23 3.1225(15) 169.8
O1W H1WB O2 2_767 0.87 1.92 2.7969(19) 176.6
O1W H1WB N5 2_767 0.87 2.68 3.506(2) 157.1
N3 H3N Cl1 2_666 0.86 2.71 3.501(7) 152.7
C1 H1 O2 . 0.93 2.53 3.140(3) 123.5
C6 H6 Cl1 2_666 0.93 2.66 3.489(11) 149.4
C8 H8 O4 1_554 0.93 2.54 3.290(3) 138.0
C10 H10 Cl1 2_656 0.93 2.83 3.669(3) 151.5
C11 H11 O3 . 0.93 2.44 3.062(3) 124.6

_cod_database_fobs_code 2243633
